data_4082522
loop_
_publ_author_name
'Webster, Christopher L.'
'Ziller, Joseph W.'
'Evans, William J.'

_publ_section_title
;
 Solvent-Free Organometallic Reactivity: Synthesis of Hydride and
 Carboxylate Complexes of Uranium and Yttrium from Gas/Solid Reactions
;
_journal_issue 1
_journal_name_full Organometallics
_journal_page_first 433
_journal_paper_doi 10.1021/om401122d
_journal_volume 33
_journal_year 2014
_chemical_formula_sum 'C47 H70 Y2'
_chemical_formula_weight 812.85
_chemical_name_systematic
; 
 ? 
;
_space_group_crystal_system monoclinic
_space_group_IT_number 14
_space_group_name_Hall '-P 2yn'
_space_group_name_H-M_alt 'P 1 21/n 1'
_symmetry_space_group_name_Hall '-P 2yn'
_symmetry_space_group_name_H-M 'P 1 21/n 1'
_atom_sites_solution_hydrogens mixed
_atom_sites_solution_primary direct
_atom_sites_solution_secondary difmap
_audit_creation_method SHELXL-2013
_cell_angle_alpha 90
_cell_angle_beta 99.6476(18)
_cell_angle_gamma 90
_cell_formula_units_Z 4
_cell_length_a 10.9754(15)
_cell_length_b 31.177(4)
_cell_length_c 12.5004(17)
_cell_measurement_reflns_used 9985
_cell_measurement_temperature 83(2)
_cell_measurement_theta_max 28.21
_cell_measurement_theta_min 2.29
_cell_volume 4216.9(10)
_computing_cell_refinement 'Bruker SAINT 7.68a, 2009'
_computing_data_collection 'Bruker APEX2 2012.4-0, 2012'
_computing_data_reduction 'Bruker SAINT 7.68a, 2009'
_computing_molecular_graphics 'Bruker SHELXTL'
_computing_publication_material 'Bruker SHELXTL'
_computing_structure_refinement 'SHELXL-2013 (Sheldrick, 2013)'
_computing_structure_solution 'Bruker SHELXTL 2008/4'
_diffrn_ambient_temperature 83(2)
_diffrn_measured_fraction_theta_full 1.000
_diffrn_measured_fraction_theta_max 0.970
_diffrn_measurement_device_type 'Bruker SMART APEX II CCD'
_diffrn_measurement_method '\f and \w scans'
_diffrn_radiation_type MoK\a
_diffrn_radiation_wavelength 0.71073
_diffrn_reflns_av_R_equivalents 0.0654
_diffrn_reflns_av_unetI/netI 0.0568
_diffrn_reflns_Laue_measured_fraction_full 1.000
_diffrn_reflns_Laue_measured_fraction_max 0.970
_diffrn_reflns_limit_h_max 14
_diffrn_reflns_limit_h_min -14
_diffrn_reflns_limit_k_max 41
_diffrn_reflns_limit_k_min -41
_diffrn_reflns_limit_l_max 16
_diffrn_reflns_limit_l_min -16
_diffrn_reflns_number 49412
_diffrn_reflns_point_group_measured_fraction_full 1.000
_diffrn_reflns_point_group_measured_fraction_max 0.970
_diffrn_reflns_theta_full 25.242
_diffrn_reflns_theta_max 28.368
_diffrn_reflns_theta_min 1.777
_diffrn_source 'fine-focus sealed tube'
_exptl_absorpt_coefficient_mu 2.768
_exptl_absorpt_correction_T_max 0.8455
_exptl_absorpt_correction_T_min 0.2027
_exptl_absorpt_correction_type numerical
_exptl_absorpt_process_details 'Bruker SADABS'
_exptl_crystal_colour yellow
_exptl_crystal_density_diffrn 1.280
_exptl_crystal_density_meas ?
_exptl_crystal_density_method not_measured
_exptl_crystal_description rod
_exptl_crystal_F_000 1720
_exptl_crystal_size_max 0.826
_exptl_crystal_size_mid 0.191
_exptl_crystal_size_min 0.115
_refine_diff_density_max 0.512
_refine_diff_density_min -0.683
_refine_diff_density_rms 0.083
_refine_ls_extinction_method none
_refine_ls_goodness_of_fit_ref 1.027
_refine_ls_hydrogen_treatment mixed
_refine_ls_matrix_type full
_refine_ls_number_parameters 471
_refine_ls_number_reflns 10238
_refine_ls_number_restraints 0
_refine_ls_restrained_S_all 1.027
_refine_ls_R_factor_all 0.0646
_refine_ls_R_factor_gt 0.0350
_refine_ls_shift/su_max 0.001
_refine_ls_shift/su_mean 0.000
_refine_ls_structure_factor_coef Fsqd
_refine_ls_weighting_details 'w=1/[\s^2^(Fo^2^)+(0.0419P)^2^+0.1574P] where P=(Fo^2^+2Fc^2^)/3'
_refine_ls_weighting_scheme calc
_refine_ls_wR_factor_gt 0.0748
_refine_ls_wR_factor_ref 0.0840
_reflns_Friedel_coverage 0.000
_reflns_number_gt 7627
_reflns_number_total 10238
_reflns_threshold_expression 'I > 2\s(I)'
_cod_data_source_file om401122d_si_001.cif
_cod_data_source_block clw45
_cod_depositor_comments
;
The following automatic conversions were performed:

'_exptl_crystal_density_meas' value 'not_measured' was changed to '?'
- the value is perceived as not measured.

Automatic conversion script
Id: cif_fix_values 3008 2015-01-20 13:52:24Z robertas 
;
_cod_database_code 4082522
_shelx_space_group_comment
; 
The symmetry employed for this shelxl refinement is uniquely defined 
by the following loop, which should always be used as a source of 
symmetry information in preference to the above space-group names. 
They are only intended as comments. 
;
_shelx_estimated_absorpt_t_min 0.208
_shelx_estimated_absorpt_t_max 0.741
_shelxl_version_number 2013-3

loop_
_space_group_symop_operation_xyz
'x, y, z'
'-x+1/2, y+1/2, -z+1/2'
'-x, -y, -z'
'x-1/2, -y-1/2, z-1/2'

loop_
_atom_site_label
_atom_site_type_symbol
_atom_site_fract_x
_atom_site_fract_y
_atom_site_fract_z
_atom_site_U_iso_or_equiv
_atom_site_adp_type
_atom_site_occupancy
_atom_site_site_symmetry_order
_atom_site_calc_flag
_atom_site_refinement_flags_posn
_atom_site_refinement_flags_adp
Y1 Y 0.90705(2) 0.12216(2) -0.18929(2) 0.01422(6) Uani 1 1 d . .
Y2 Y 0.71303(2) 0.13391(2) 0.08372(2) 0.01515(6) Uani 1 1 d . .
H1 H 0.762(2) 0.1130(9) -0.291(2) 0.044(8) Uiso 1 1 d . .
H2 H 0.824(2) 0.1397(9) -0.045(2) 0.033(8) Uiso 1 1 d . .
C1 C 1.0331(2) 0.06125(7) -0.06936(18) 0.0167(5) Uani 1 1 d . .
C2 C 1.0762(2) 0.05892(7) -0.16988(19) 0.0172(5) Uani 1 1 d . .
C3 C 0.9774(2) 0.04482(7) -0.24989(18) 0.0166(5) Uani 1 1 d . .
C4 C 0.8741(2) 0.03637(7) -0.19778(19) 0.0168(5) Uani 1 1 d . .
C5 C 0.9081(2) 0.04715(7) -0.08661(18) 0.0159(5) Uani 1 1 d . .
C6 C 1.1099(2) 0.07200(8) 0.03828(19) 0.0226(5) Uani 1 1 d . .
H6A H 1.1355 0.0455 0.0778 0.034 Uiso 1 1 calc R U
H6B H 1.0611 0.0895 0.0807 0.034 Uiso 1 1 calc R U
H6C H 1.1833 0.0881 0.0266 0.034 Uiso 1 1 calc R U
C7 C 1.2103(2) 0.06181(7) -0.1824(2) 0.0224(5) Uani 1 1 d . .
H7A H 1.2531 0.0354 -0.1552 0.034 Uiso 1 1 calc R U
H7B H 1.2487 0.0864 -0.1409 0.034 Uiso 1 1 calc R U
H7C H 1.2161 0.0655 -0.2592 0.034 Uiso 1 1 calc R U
C8 C 0.9807(2) 0.03744(7) -0.36827(19) 0.0219(5) Uani 1 1 d . .
H8A H 0.9857 0.0066 -0.3820 0.033 Uiso 1 1 calc R U
H8B H 1.0532 0.0518 -0.3881 0.033 Uiso 1 1 calc R U
H8C H 0.9056 0.0491 -0.4119 0.033 Uiso 1 1 calc R U
C9 C 0.7583(2) 0.01443(7) -0.25266(19) 0.0200(5) Uani 1 1 d . .
H9A H 0.7785 -0.0145 -0.2746 0.030 Uiso 1 1 calc R U
H9B H 0.7218 0.0309 -0.3169 0.030 Uiso 1 1 calc R U
H9C H 0.6991 0.0126 -0.2022 0.030 Uiso 1 1 calc R U
C10 C 0.8322(2) 0.04187(7) 0.00252(19) 0.0202(5) Uani 1 1 d . .
H10A H 0.8481 0.0136 0.0360 0.030 Uiso 1 1 calc R U
H10B H 0.7443 0.0444 -0.0280 0.030 Uiso 1 1 calc R U
H10C H 0.8550 0.0642 0.0575 0.030 Uiso 1 1 calc R U
C11 C 1.0655(2) 0.18701(7) -0.17116(19) 0.0184(5) Uani 1 1 d . .
C12 C 1.0725(2) 0.16876(7) -0.27399(19) 0.0178(5) Uani 1 1 d . .
C13 C 0.9584(2) 0.17574(7) -0.34257(19) 0.0187(5) Uani 1 1 d . .
C14 C 0.8810(2) 0.19955(7) -0.28455(19) 0.0182(5) Uani 1 1 d . .
C15 C 0.9470(2) 0.20648(7) -0.17750(19) 0.0180(5) Uani 1 1 d . .
C16 C 1.1704(2) 0.18949(8) -0.0772(2) 0.0236(5) Uani 1 1 d . .
H16A H 1.2354 0.2081 -0.0964 0.035 Uiso 1 1 calc R U
H16B H 1.2039 0.1607 -0.0601 0.035 Uiso 1 1 calc R U
H16C H 1.1403 0.2013 -0.0138 0.035 Uiso 1 1 calc R U
C17 C 1.1878(2) 0.15322(7) -0.3109(2) 0.0251(6) Uani 1 1 d . .
H17A H 1.2193 0.1756 -0.3541 0.038 Uiso 1 1 calc R U
H17B H 1.1692 0.1274 -0.3553 0.038 Uiso 1 1 calc R U
H17C H 1.2504 0.1465 -0.2475 0.038 Uiso 1 1 calc R U
C18 C 0.9273(2) 0.16297(8) -0.46060(19) 0.0268(6) Uani 1 1 d . .
H18A H 0.9488 0.1864 -0.5061 0.040 Uiso 1 1 calc R U
H18B H 0.8386 0.1569 -0.4791 0.040 Uiso 1 1 calc R U
H18C H 0.9742 0.1372 -0.4732 0.040 Uiso 1 1 calc R U
C19 C 0.7572(2) 0.21807(8) -0.3333(2) 0.0282(6) Uani 1 1 d . .
H19A H 0.7683 0.2390 -0.3893 0.042 Uiso 1 1 calc R U
H19B H 0.7203 0.2322 -0.2765 0.042 Uiso 1 1 calc R U
H19C H 0.7026 0.1950 -0.3658 0.042 Uiso 1 1 calc R U
C20 C 0.9048(2) 0.23354(7) -0.0912(2) 0.0255(6) Uani 1 1 d . .
H20A H 0.9263 0.2636 -0.1014 0.038 Uiso 1 1 calc R U
H20B H 0.9455 0.2238 -0.0196 0.038 Uiso 1 1 calc R U
H20C H 0.8150 0.2309 -0.0963 0.038 Uiso 1 1 calc R U
C21 C 0.5029(2) 0.17230(7) 0.0196(2) 0.0208(5) Uani 1 1 d . .
C22 C 0.5344(2) 0.15261(7) -0.07475(19) 0.0176(5) Uani 1 1 d . .
C23 C 0.5270(2) 0.10752(7) -0.06209(19) 0.0172(5) Uani 1 1 d . .
C24 C 0.4921(2) 0.09924(7) 0.04033(19) 0.0183(5) Uani 1 1 d . .
C25 C 0.4734(2) 0.13922(8) 0.08943(19) 0.0208(5) Uani 1 1 d . .
C26 C 0.4937(2) 0.22022(8) 0.0355(2) 0.0285(6) Uani 1 1 d . .
H26A H 0.4252 0.2317 -0.0171 0.043 Uiso 1 1 calc R U
H26B H 0.5711 0.2339 0.0247 0.043 Uiso 1 1 calc R U
H26C H 0.4788 0.2261 0.1093 0.043 Uiso 1 1 calc R U
C27 C 0.5578(2) 0.17511(8) -0.1749(2) 0.0232(5) Uani 1 1 d . .
H27A H 0.4796 0.1788 -0.2248 0.035 Uiso 1 1 calc R U
H27B H 0.6146 0.1580 -0.2102 0.035 Uiso 1 1 calc R U
H27C H 0.5947 0.2033 -0.1553 0.035 Uiso 1 1 calc R U
C28 C 0.5375(2) 0.07555(7) -0.14942(19) 0.0212(5) Uani 1 1 d . .
H28A H 0.4649 0.0777 -0.2067 0.032 Uiso 1 1 calc R U
H28B H 0.5422 0.0466 -0.1187 0.032 Uiso 1 1 calc R U
H28C H 0.6123 0.0814 -0.1801 0.032 Uiso 1 1 calc R U
C29 C 0.4682(2) 0.05542(8) 0.0849(2) 0.0248(6) Uani 1 1 d . .
H29A H 0.3925 0.0434 0.0431 0.037 Uiso 1 1 calc R U
H29B H 0.4587 0.0581 0.1612 0.037 Uiso 1 1 calc R U
H29C H 0.5380 0.0364 0.0793 0.037 Uiso 1 1 calc R U
C30 C 0.4059(2) 0.14474(9) 0.1839(2) 0.0317(6) Uani 1 1 d . .
H30A H 0.3187 0.1372 0.1615 0.048 Uiso 1 1 calc R U
H30B H 0.4122 0.1747 0.2082 0.048 Uiso 1 1 calc R U
H30C H 0.4428 0.1260 0.2436 0.048 Uiso 1 1 calc R U
C31 C 0.8256(2) 0.18761(7) 0.22931(18) 0.0184(5) Uani 1 1 d . .
C32 C 0.9159(2) 0.15575(7) 0.22009(18) 0.0176(5) Uani 1 1 d . .
C33 C 0.8743(2) 0.11677(7) 0.26040(18) 0.0178(5) Uani 1 1 d . .
C34 C 0.7602(2) 0.12484(7) 0.29542(18) 0.0183(5) Uani 1 1 d . .
C35 C 0.7323(2) 0.16910(7) 0.27913(19) 0.0189(5) Uani 1 1 d . .
C36 C 0.8367(2) 0.23498(7) 0.2062(2) 0.0269(6) Uani 1 1 d . .
H36A H 0.8695 0.2501 0.2737 0.040 Uiso 1 1 calc R U
H36B H 0.7551 0.2465 0.1762 0.040 Uiso 1 1 calc R U
H36C H 0.8928 0.2390 0.1537 0.040 Uiso 1 1 calc R U
C37 C 1.0404(2) 0.16537(8) 0.1895(2) 0.0267(6) Uani 1 1 d . .
H37A H 1.0780 0.1898 0.2320 0.040 Uiso 1 1 calc R U
H37B H 1.0300 0.1723 0.1120 0.040 Uiso 1 1 calc R U
H37C H 1.0942 0.1402 0.2045 0.040 Uiso 1 1 calc R U
C38 C 0.9441(2) 0.07499(7) 0.2827(2) 0.0234(5) Uani 1 1 d . .
H38A H 0.9687 0.0712 0.3612 0.035 Uiso 1 1 calc R U
H38B H 1.0179 0.0756 0.2482 0.035 Uiso 1 1 calc R U
H38C H 0.8908 0.0511 0.2532 0.035 Uiso 1 1 calc R U
C39 C 0.6931(2) 0.09276(8) 0.3551(2) 0.0266(6) Uani 1 1 d . .
H39A H 0.7422 0.0870 0.4266 0.040 Uiso 1 1 calc R U
H39B H 0.6811 0.0660 0.3134 0.040 Uiso 1 1 calc R U
H39C H 0.6125 0.1045 0.3640 0.040 Uiso 1 1 calc R U
C40 C 0.6391(2) 0.19450(8) 0.3286(2) 0.0254(6) Uani 1 1 d . .
H40A H 0.6813 0.2101 0.3922 0.038 Uiso 1 1 calc R U
H40B H 0.5779 0.1750 0.3507 0.038 Uiso 1 1 calc R U
H40C H 0.5974 0.2150 0.2751 0.038 Uiso 1 1 calc R U
C41 C 0.3756(2) 0.06063(8) 0.5407(2) 0.0261(6) Uani 1 1 d . .
C42 C 0.2641(2) 0.07188(8) 0.4753(2) 0.0273(6) Uani 1 1 d . .
H42A H 0.2010 0.0509 0.4590 0.033 Uiso 1 1 calc R U
C43 C 0.2437(3) 0.11257(9) 0.4341(2) 0.0306(6) Uani 1 1 d . .
H43A H 0.1668 0.1195 0.3906 0.037 Uiso 1 1 calc R U
C44 C 0.3349(3) 0.14350(9) 0.4557(2) 0.0354(7) Uani 1 1 d . .
H44A H 0.3212 0.1716 0.4270 0.042 Uiso 1 1 calc R U
C45 C 0.4454(3) 0.13306(9) 0.5192(2) 0.0370(7) Uani 1 1 d . .
H45A H 0.5080 0.1543 0.5347 0.044 Uiso 1 1 calc R U
C46 C 0.4670(3) 0.09206(9) 0.5612(2) 0.0320(6) Uani 1 1 d . .
H46A H 0.5445 0.0853 0.6041 0.038 Uiso 1 1 calc R U
C47 C 0.3953(3) 0.01656(9) 0.5891(2) 0.0402(7) Uani 1 1 d . .
H47A H 0.3653 -0.0050 0.5338 0.060 Uiso 1 1 calc R U
H47B H 0.3497 0.0139 0.6499 0.060 Uiso 1 1 calc R U
H47C H 0.4836 0.0120 0.6153 0.060 Uiso 1 1 calc R U

loop_
_atom_site_aniso_label
_atom_site_aniso_U_11
_atom_site_aniso_U_22
_atom_site_aniso_U_33
_atom_site_aniso_U_23
_atom_site_aniso_U_13
_atom_site_aniso_U_12
Y1 0.01424(12) 0.01029(10) 0.01817(12) 0.00127(8) 0.00280(8) -0.00025(8)
Y2 0.01414(12) 0.01353(11) 0.01777(11) -0.00118(8) 0.00261(8) -0.00015(8)
C1 0.0185(12) 0.0116(10) 0.0195(12) 0.0010(9) 0.0021(10) 0.0029(9)
C2 0.0165(12) 0.0124(11) 0.0228(13) 0.0030(9) 0.0034(10) 0.0028(9)
C3 0.0187(12) 0.0122(11) 0.0189(12) 0.0012(9) 0.0030(10) 0.0036(9)
C4 0.0173(12) 0.0090(10) 0.0240(13) 0.0029(9) 0.0032(10) 0.0008(9)
C5 0.0177(12) 0.0096(10) 0.0208(12) 0.0025(9) 0.0043(9) 0.0024(9)
C6 0.0239(14) 0.0201(12) 0.0227(13) 0.0006(10) 0.0008(11) 0.0018(10)
C7 0.0172(13) 0.0206(12) 0.0299(14) 0.0034(10) 0.0054(11) 0.0040(10)
C8 0.0256(14) 0.0152(11) 0.0255(13) -0.0009(10) 0.0055(11) 0.0013(10)
C9 0.0216(13) 0.0157(11) 0.0224(13) -0.0014(9) 0.0027(10) -0.0004(9)
C10 0.0231(13) 0.0180(12) 0.0202(13) 0.0021(9) 0.0054(10) 0.0008(10)
C11 0.0207(13) 0.0124(11) 0.0224(13) -0.0001(9) 0.0045(10) -0.0048(9)
C12 0.0206(13) 0.0101(11) 0.0238(13) 0.0010(9) 0.0075(10) -0.0036(9)
C13 0.0218(13) 0.0131(11) 0.0214(13) 0.0032(9) 0.0042(10) -0.0049(9)
C14 0.0196(13) 0.0115(11) 0.0232(13) 0.0043(9) 0.0029(10) -0.0026(9)
C15 0.0213(13) 0.0092(10) 0.0245(13) 0.0014(9) 0.0070(10) -0.0021(9)
C16 0.0216(14) 0.0214(13) 0.0263(14) 0.0006(10) -0.0003(11) -0.0058(10)
C17 0.0297(15) 0.0158(12) 0.0333(15) -0.0008(10) 0.0152(12) -0.0022(10)
C18 0.0343(16) 0.0237(13) 0.0220(13) 0.0019(10) 0.0035(11) -0.0064(11)
C19 0.0240(15) 0.0237(13) 0.0367(16) 0.0124(11) 0.0048(12) 0.0003(11)
C20 0.0317(15) 0.0143(12) 0.0336(15) -0.0022(10) 0.0144(12) 0.0005(10)
C21 0.0150(12) 0.0173(12) 0.0289(14) -0.0044(10) 0.0006(10) 0.0027(9)
C22 0.0116(12) 0.0172(11) 0.0224(13) 0.0008(9) -0.0016(9) 0.0026(9)
C23 0.0138(12) 0.0156(11) 0.0214(12) -0.0013(9) 0.0009(9) 0.0000(9)
C24 0.0142(12) 0.0194(12) 0.0209(12) -0.0018(9) 0.0019(10) -0.0033(9)
C25 0.0108(12) 0.0289(13) 0.0227(13) -0.0054(10) 0.0026(10) -0.0015(10)
C26 0.0226(14) 0.0201(13) 0.0409(16) -0.0072(11) -0.0005(12) 0.0059(11)
C27 0.0210(13) 0.0186(12) 0.0290(14) 0.0043(10) 0.0012(11) 0.0021(10)
C28 0.0201(13) 0.0201(12) 0.0237(13) -0.0035(10) 0.0041(10) -0.0009(10)
C29 0.0216(14) 0.0254(13) 0.0272(14) 0.0038(10) 0.0031(11) -0.0059(10)
C30 0.0195(14) 0.0465(17) 0.0308(15) -0.0117(13) 0.0094(12) -0.0064(12)
C31 0.0228(13) 0.0125(11) 0.0188(12) -0.0032(9) 0.0000(10) -0.0017(9)
C32 0.0185(13) 0.0172(11) 0.0163(12) -0.0019(9) 0.0004(9) -0.0020(9)
C33 0.0189(12) 0.0167(11) 0.0166(12) -0.0022(9) -0.0008(9) -0.0001(9)
C34 0.0192(13) 0.0187(11) 0.0166(12) -0.0011(9) 0.0019(9) -0.0014(9)
C35 0.0197(13) 0.0174(11) 0.0190(12) -0.0036(9) 0.0016(10) 0.0001(9)
C36 0.0298(15) 0.0150(12) 0.0352(15) -0.0041(11) 0.0037(12) -0.0040(10)
C37 0.0180(13) 0.0278(14) 0.0338(15) 0.0017(11) 0.0032(11) -0.0024(11)
C38 0.0279(14) 0.0185(12) 0.0232(13) 0.0020(10) 0.0023(11) 0.0053(10)
C39 0.0292(15) 0.0235(13) 0.0280(14) 0.0013(11) 0.0077(11) -0.0051(11)
C40 0.0243(14) 0.0287(14) 0.0230(13) -0.0082(10) 0.0034(11) 0.0031(11)
C41 0.0322(16) 0.0284(14) 0.0203(13) -0.0036(10) 0.0121(11) -0.0004(11)
C42 0.0292(15) 0.0292(14) 0.0245(14) -0.0091(11) 0.0071(12) -0.0104(11)
C43 0.0337(16) 0.0384(16) 0.0196(13) -0.0010(11) 0.0044(11) -0.0026(13)
C44 0.057(2) 0.0276(15) 0.0251(15) 0.0011(11) 0.0175(14) -0.0061(13)
C45 0.0430(19) 0.0437(18) 0.0280(15) -0.0102(13) 0.0169(13) -0.0245(14)
C46 0.0245(15) 0.0492(18) 0.0228(14) -0.0064(12) 0.0054(11) -0.0067(13)
C47 0.054(2) 0.0328(16) 0.0384(18) -0.0012(13) 0.0206(15) 0.0074(14)

loop_
_atom_type_symbol
_atom_type_description
_atom_type_scat_dispersion_real
_atom_type_scat_dispersion_imag
_atom_type_scat_source
C C 0.0033 0.0016 'International Tables Vol C Tables 4.2.6.8 and 6.1.1.4'
H H 0.0000 0.0000 'International Tables Vol C Tables 4.2.6.8 and 6.1.1.4'
Y Y -2.7962 3.5667 'International Tables Vol C Tables 4.2.6.8 and 6.1.1.4'

loop_
_geom_angle_atom_site_label_1
_geom_angle_atom_site_label_2
_geom_angle_atom_site_label_3
_geom_angle
Cnt1 Y1 H1 100.3
Cnt1 Y1 H2 103.9
Cnt2 Y1 H1 102.8
Cnt2 Y1 H2 105.4
Cnt1 Y1 Cnt2 138.6
Cnt3 Y2 H2 107.7
Cnt4 Y2 H2 113.6
Cnt3 Y2 Cnt4 135.1
H1 Y1 H2 99.8(11)
H1 Y1 C11 129.8(8)
H2 Y1 C11 95.4(7)
H1 Y1 C1 125.0(8)
H2 Y1 C1 87.9(7)
C11 Y1 C1 102.98(7)
H1 Y1 C15 107.3(8)
H2 Y1 C15 78.3(7)
C11 Y1 C15 31.11(7)
C1 Y1 C15 127.45(7)
H1 Y1 C5 97.3(8)
H2 Y1 C5 78.1(7)
C11 Y1 C5 132.67(7)
C1 Y1 C5 30.98(7)
C15 Y1 C5 148.32(7)
H1 Y1 C13 82.3(8)
H2 Y1 C13 126.4(7)
C11 Y1 C13 50.99(7)
C1 Y1 C13 134.30(7)
C15 Y1 C13 50.99(7)
C5 Y1 C13 155.36(7)
H1 Y1 C12 111.5(8)
H2 Y1 C12 125.8(7)
C11 Y1 C12 30.89(7)
C1 Y1 C12 106.68(7)
C15 Y1 C12 51.01(7)
C5 Y1 C12 135.85(7)
C13 Y1 C12 30.59(7)
H1 Y1 C3 85.7(8)
H2 Y1 C3 128.9(7)
C11 Y1 C3 119.64(7)
C1 Y1 C3 50.92(7)
C15 Y1 C3 148.31(7)
C5 Y1 C3 50.86(7)
C13 Y1 C3 104.75(7)
C12 Y1 C3 97.46(7)
H1 Y1 C14 79.7(8)
H2 Y1 C14 96.4(7)
C11 Y1 C14 51.11(7)
C1 Y1 C14 153.96(7)
C15 Y1 C14 30.94(7)
C5 Y1 C14 173.30(7)
C13 Y1 C14 30.64(7)
C12 Y1 C14 50.65(7)
C3 Y1 C14 134.24(7)
H1 Y1 C2 116.3(8)
H2 Y1 C2 118.5(7)
C11 Y1 C2 96.80(7)
C1 Y1 C2 30.70(7)
C15 Y1 C2 127.82(7)
C5 Y1 C2 50.73(7)
C13 Y1 C2 107.31(7)
C12 Y1 C2 85.98(7)
C3 Y1 C2 30.59(7)
C14 Y1 C2 135.97(7)
H1 Y1 C4 74.4(8)
H2 Y1 C4 101.9(7)
C11 Y1 C4 147.23(7)
C1 Y1 C4 50.81(7)
C15 Y1 C4 178.16(7)
C5 Y1 C4 30.63(7)
C13 Y1 C4 129.38(7)
C12 Y1 C4 128.13(7)
C3 Y1 C4 30.70(7)
C14 Y1 C4 150.42(7)
C2 Y1 C4 50.46(7)
H2 Y2 C21 108.1(7)
H2 Y2 C22 82.2(6)
C21 Y2 C22 31.69(7)
H2 Y2 C31 101.6(7)
C21 Y2 C31 102.12(7)
C22 Y2 C31 126.20(7)
H2 Y2 C34 135.3(6)
C21 Y2 C34 112.01(8)
C22 Y2 C34 141.78(7)
C31 Y2 C34 51.64(7)
H2 Y2 C24 119.5(7)
C21 Y2 C24 52.12(7)
C22 Y2 C24 52.05(7)
C31 Y2 C24 135.78(7)
C34 Y2 C24 100.55(7)
H2 Y2 C23 88.9(7)
C21 Y2 C23 52.10(7)
C22 Y2 C23 31.41(7)
C31 Y2 C23 154.22(7)
C34 Y2 C23 131.58(7)
C24 Y2 C23 31.34(7)
H2 Y2 C33 104.7(6)
C21 Y2 C33 141.72(7)
C22 Y2 C33 172.97(7)
C31 Y2 C33 51.54(7)
C34 Y2 C33 31.20(7)
C24 Y2 C33 123.72(7)
C23 Y2 C33 148.11(7)
H2 Y2 C25 134.0(7)
C21 Y2 C25 31.43(7)
C22 Y2 C25 51.91(7)
C31 Y2 C25 107.20(7)
C34 Y2 C25 90.49(7)
C24 Y2 C25 31.21(7)
C23 Y2 C25 51.62(7)
C33 Y2 C25 121.28(7)
H2 Y2 C35 132.5(7)
C21 Y2 C35 91.32(7)
C22 Y2 C35 122.71(7)
C31 Y2 C35 30.95(7)
C34 Y2 C35 31.22(7)
C24 Y2 C35 106.76(7)
C23 Y2 C35 134.41(7)
C33 Y2 C35 51.36(7)
C25 Y2 C35 82.85(7)
H2 Y2 C32 86.5(7)
C21 Y2 C32 133.16(7)
C22 Y2 C32 150.75(7)
C31 Y2 C32 31.23(7)
C34 Y2 C32 51.56(7)
C24 Y2 C32 152.07(7)
C23 Y2 C32 174.07(7)
C33 Y2 C32 31.08(7)
C25 Y2 C32 134.13(7)
C35 Y2 C32 51.28(7)
C2 C1 C5 107.9(2)
C2 C1 C6 125.8(2)
C5 C1 C6 126.0(2)
C2 C1 Y1 75.89(12)
C5 C1 Y1 74.79(12)
C6 C1 Y1 120.46(14)
C3 C2 C1 108.2(2)
C3 C2 C7 126.2(2)
C1 C2 C7 124.4(2)
C3 C2 Y1 74.23(12)
C1 C2 Y1 73.41(12)
C7 C2 Y1 128.11(15)
C2 C3 C4 108.0(2)
C2 C3 C8 126.8(2)
C4 C3 C8 125.1(2)
C2 C3 Y1 75.18(12)
C4 C3 Y1 75.41(12)
C8 C3 Y1 118.14(14)
C5 C4 C3 107.8(2)
C5 C4 C9 128.2(2)
C3 C4 C9 123.5(2)
C5 C4 Y1 73.43(12)
C3 C4 Y1 73.89(12)
C9 C4 Y1 124.49(14)
C4 C5 C1 108.1(2)
C4 C5 C10 127.7(2)
C1 C5 C10 124.0(2)
C4 C5 Y1 75.94(12)
C1 C5 Y1 74.23(12)
C10 C5 Y1 119.55(14)
C12 C11 C15 107.9(2)
C12 C11 C16 125.3(2)
C15 C11 C16 126.4(2)
C12 C11 Y1 75.59(13)
C15 C11 Y1 74.97(12)
C16 C11 Y1 120.77(15)
C13 C12 C11 108.1(2)
C13 C12 C17 124.9(2)
C11 C12 C17 125.8(2)
C13 C12 Y1 74.47(13)
C11 C12 Y1 73.52(13)
C17 C12 Y1 127.59(15)
C12 C13 C14 108.5(2)
C12 C13 C18 125.8(2)
C14 C13 C18 125.6(2)
C12 C13 Y1 74.94(13)
C14 C13 Y1 75.16(13)
C18 C13 Y1 119.67(15)
C13 C14 C15 107.8(2)
C13 C14 C19 124.8(2)
C15 C14 C19 127.0(2)
C13 C14 Y1 74.19(12)
C15 C14 Y1 73.78(12)
C19 C14 Y1 123.05(15)
C11 C15 C14 107.6(2)
C11 C15 C20 126.0(2)
C14 C15 C20 126.1(2)
C11 C15 Y1 73.92(12)
C14 C15 Y1 75.28(12)
C20 C15 Y1 121.75(15)
C25 C21 C22 107.9(2)
C25 C21 C26 127.5(2)
C22 C21 C26 124.5(2)
C25 C21 Y2 76.06(13)
C22 C21 Y2 74.39(13)
C26 C21 Y2 119.26(15)
C23 C22 C21 108.0(2)
C23 C22 C27 125.4(2)
C21 C22 C27 126.3(2)
C23 C22 Y2 75.16(12)
C21 C22 Y2 73.92(13)
C27 C22 Y2 121.87(15)
C22 C23 C24 108.1(2)
C22 C23 C28 124.4(2)
C24 C23 C28 127.0(2)
C22 C23 Y2 73.44(12)
C24 C23 Y2 74.19(13)
C28 C23 Y2 124.57(15)
C25 C24 C23 108.1(2)
C25 C24 C29 125.9(2)
C23 C24 C29 125.8(2)
C25 C24 Y2 75.23(13)
C23 C24 Y2 74.48(13)
C29 C24 Y2 120.37(15)
C24 C25 C21 107.9(2)
C24 C25 C30 124.4(2)
C21 C25 C30 126.2(2)
C24 C25 Y2 73.56(13)
C21 C25 Y2 72.51(13)
C30 C25 Y2 130.52(16)
C35 C31 C32 108.6(2)
C35 C31 C36 124.9(2)
C32 C31 C36 125.9(2)
C35 C31 Y2 75.66(13)
C32 C31 Y2 75.62(13)
C36 C31 Y2 122.26(15)
C33 C32 C31 107.4(2)
C33 C32 C37 128.2(2)
C31 C32 C37 123.7(2)
C33 C32 Y2 73.94(13)
C31 C32 Y2 73.15(13)
C37 C32 Y2 125.83(16)
C34 C33 C32 108.1(2)
C34 C33 C38 122.8(2)
C32 C33 C38 128.3(2)
C34 C33 Y2 73.70(13)
C32 C33 Y2 74.97(13)
C38 C33 Y2 125.14(15)
C33 C34 C35 108.0(2)
C33 C34 C39 124.4(2)
C35 C34 C39 127.0(2)
C33 C34 Y2 75.10(13)
C35 C34 Y2 75.49(13)
C39 C34 Y2 122.60(15)
C31 C35 C34 107.8(2)
C31 C35 C40 124.1(2)
C34 C35 C40 126.7(2)
C31 C35 Y2 73.38(13)
C34 C35 Y2 73.29(13)
C40 C35 Y2 129.85(16)
C46 C41 C42 117.6(2)
C46 C41 C47 121.2(3)
C42 C41 C47 121.2(2)
C43 C42 C41 121.5(2)
C42 C43 C44 120.3(3)
C45 C44 C43 119.2(3)
C44 C45 C46 121.1(3)
C45 C46 C41 120.4(3)

loop_
_geom_bond_atom_site_label_1
_geom_bond_atom_site_label_2
_geom_bond_distance
Y1 Cnt1 2.392
Y1 Cnt2 2.382
Y2 Cnt3 2.329
Y2 Cnt4 2.349
Y1 H1 1.89(3)
Y1 H2 2.22(2)
Y1 C11 2.652(2)
Y1 C1 2.660(2)
Y1 C15 2.665(2)
Y1 C5 2.667(2)
Y1 C13 2.672(2)
Y1 C12 2.678(2)
Y1 C3 2.679(2)
Y1 C14 2.685(2)
Y1 C2 2.691(2)
Y1 C4 2.699(2)
Y2 H2 2.18(2)
Y2 C21 2.603(2)
Y2 C22 2.609(2)
Y2 C31 2.625(2)
Y2 C34 2.625(2)
Y2 C24 2.627(2)
Y2 C23 2.631(2)
Y2 C33 2.643(2)
Y2 C25 2.649(2)
Y2 C35 2.654(2)
Y2 C32 2.656(2)
C1 C2 1.417(3)
C1 C5 1.423(3)
C1 C6 1.501(3)
C2 C3 1.417(3)
C2 C7 1.508(3)
C3 C4 1.424(3)
C3 C8 1.504(3)
C4 C5 1.418(3)
C4 C9 1.504(3)
C5 C10 1.507(3)
C11 C12 1.420(3)
C11 C15 1.426(3)
C11 C16 1.503(3)
C12 C13 1.411(3)
C12 C17 1.499(3)
C13 C14 1.416(3)
C13 C18 1.511(3)
C14 C15 1.427(3)
C14 C19 1.508(3)
C15 C20 1.502(3)
C21 C25 1.423(3)
C21 C22 1.423(3)
C21 C26 1.513(3)
C22 C23 1.418(3)
C22 C27 1.494(3)
C23 C24 1.420(3)
C23 C28 1.497(3)
C24 C25 1.419(3)
C24 C29 1.515(3)
C25 C30 1.506(3)
C31 C35 1.409(3)
C31 C32 1.422(3)
C31 C36 1.514(3)
C32 C33 1.420(3)
C32 C37 1.510(3)
C33 C34 1.417(3)
C33 C38 1.513(3)
C34 C35 1.421(3)
C34 C39 1.511(3)
C35 C40 1.506(3)
C41 C46 1.395(4)
C41 C42 1.397(4)
C41 C47 1.502(4)
C42 C43 1.373(4)
C43 C44 1.383(4)
C44 C45 1.373(4)
C45 C46 1.387(4)
